data_7123158
loop_
_publ_author_name
'Roesky, Herbert W.'
'Sinhababu, Soumen'
'Kundu, Subrata'
'Siddiqui, Mujahuddin M.'
'Paesch, Alexander N.'
'Herbst-Irmer, Regine'
'Stalke, Dietmar'
'Frenking, Gernot'
'Saha, Pinaki'
'Zhao, Lili'
'Schwederski, Brigitte'
'Kaim, Wolfgang'

_publ_section_title
;
 Cyclic Alkyl(amino) Carbene Stabilized Biradical of Dimethylsilicon and
 Dimethylsiliconchloride Radical: Synthesized from Me2SiCl2 - an Important
 Feedstock Material
;
_journal_name_full 'Chemical Communications'
_journal_paper_doi 10.1039/C9CC01448A
_journal_year 2019
_chemical_formula_moiety 'C42 H68 N2 Si'
_chemical_formula_sum 'C42 H68 N2 Si'
_chemical_formula_weight 629.07
_space_group_crystal_system monoclinic
_space_group_IT_number 15
_space_group_name_Hall '-C 2yc'
_space_group_name_H-M_alt 'C 1 2/c 1'
_symmetry_space_group_name_Hall '-C 2yc'
_symmetry_space_group_name_H-M 'C 1 2/c 1'
_atom_sites_solution_hydrogens geom
_audit_creation_method SHELXL-2018/3
_audit_update_record
;
2019-01-29 deposited with the CCDC.    2019-03-20 downloaded from the CCDC.
;
_cell_angle_alpha 90
_cell_angle_beta 105.62(2)
_cell_angle_gamma 90
_cell_formula_units_Z 8
_cell_length_a 35.167(3)
_cell_length_b 9.999(2)
_cell_length_c 22.554(3)
_cell_measurement_reflns_used 9968
_cell_measurement_temperature 100(2)
_cell_measurement_theta_max 25.36
_cell_measurement_theta_min 2.255
_cell_volume 7638(2)
_computing_cell_refinement 'SAINT V8.30C'
_computing_data_collection 'APEX2 v2012.2'
_computing_data_reduction 'SAINT V8.30C'
_computing_molecular_graphics 'XP Version 5.1'
_computing_publication_material 'XP Version 5.1'
_computing_structure_refinement 'SHELXL-2018/3 (Sheldrick, 2018)'
_computing_structure_solution 'SHELXT 2018/2 (Sheldrick, 2018)'
_diffrn_ambient_temperature 100(2)
_diffrn_measured_fraction_theta_full 1.000
_diffrn_measured_fraction_theta_max 0.999
_diffrn_measurement_device_type 'Bruker Smart APEX II Quazar'
_diffrn_measurement_method 'omega scans'
_diffrn_radiation_type MoK\a
_diffrn_radiation_wavelength 0.71073
_diffrn_reflns_av_R_equivalents 0.0308
_diffrn_reflns_av_unetI/netI 0.0132
_diffrn_reflns_Laue_measured_fraction_full 1.000
_diffrn_reflns_Laue_measured_fraction_max 0.999
_diffrn_reflns_limit_h_max 42
_diffrn_reflns_limit_h_min -42
_diffrn_reflns_limit_k_max 12
_diffrn_reflns_limit_k_min -12
_diffrn_reflns_limit_l_max 27
_diffrn_reflns_limit_l_min -27
_diffrn_reflns_number 90538
_diffrn_reflns_point_group_measured_fraction_full 1.000
_diffrn_reflns_point_group_measured_fraction_max 0.999
_diffrn_reflns_theta_full 25.242
_diffrn_reflns_theta_max 25.369
_diffrn_reflns_theta_min 1.202
_diffrn_source 'INCOATEC Microsource'
_exptl_absorpt_coefficient_mu 0.092
_exptl_absorpt_correction_T_max 0.7452
_exptl_absorpt_correction_T_min 0.6962
_exptl_absorpt_correction_type multi-scan
_exptl_absorpt_process_details SADABS-2016/2
_exptl_crystal_colour dark
_exptl_crystal_density_diffrn 1.094
_exptl_crystal_description plate
_exptl_crystal_F_000 2784
_exptl_crystal_size_max 0.197
_exptl_crystal_size_mid 0.163
_exptl_crystal_size_min 0.052
_refine_diff_density_max 0.287
_refine_diff_density_min -0.318
_refine_diff_density_rms 0.036
_refine_ls_extinction_method none
_refine_ls_goodness_of_fit_ref 1.039
_refine_ls_hydrogen_treatment constr
_refine_ls_matrix_type full
_refine_ls_number_parameters 424
_refine_ls_number_reflns 6994
_refine_ls_number_restraints 0
_refine_ls_restrained_S_all 1.039
_refine_ls_R_factor_all 0.0393
_refine_ls_R_factor_gt 0.0337
_refine_ls_shift/su_max 0.002
_refine_ls_shift/su_mean 0.000
_refine_ls_structure_factor_coef Fsqd
_refine_ls_weighting_details 'w=1/[\s^2^(Fo^2^)+(0.0350P)^2^+8.2606P] where P=(Fo^2^+2Fc^2^)/3'
_refine_ls_weighting_scheme calc
_refine_ls_wR_factor_gt 0.0823
_refine_ls_wR_factor_ref 0.0863
_reflns_Friedel_coverage 0.000
_reflns_number_gt 6199
_reflns_number_total 6994
_reflns_threshold_expression 'I > 2\s(I)'
_cod_data_source_file c9cc01448a2.cif
_cod_data_source_block sad_a
_cod_depositor_comments
;
The following automatic conversions were performed:

'_geom_bond_publ_flag' value 'Y' changed to 'y' according to
/home/data/users/saulius/crontab/automatic-downloads/rss-feeds/RSC/lib/dictionaries/cif_core.dic
dictionary named 'cif_core.dic' version 2.4.2 from 2011-04-26 (4
times).

'_geom_angle_publ_flag' value 'Y' changed to 'y' according to
/home/data/users/saulius/crontab/automatic-downloads/rss-feeds/RSC/lib/dictionaries/cif_core.dic
dictionary named 'cif_core.dic' version 2.4.2 from 2011-04-26 (6
times).

Automatic conversion script
Id: cif_fix_values 4973 2017-02-22 13:04:09Z antanas 
;
_cod_database_code 7123158
_shelx_shelxl_version_number 2018/3
_shelx_space_group_comment
;
The symmetry employed for this shelxl refinement is uniquely defined
by the following loop, which should always be used as a source of
symmetry information in preference to the above space-group names.
They are only intended as comments.
;

loop_
_space_group_symop_operation_xyz
'x, y, z'
'-x, y, -z+1/2'
'x+1/2, y+1/2, z'
'-x+1/2, y+1/2, -z+1/2'
'-x, -y, -z'
'x, -y, z-1/2'
'-x+1/2, -y+1/2, -z'
'x+1/2, -y+1/2, z-1/2'

loop_
_atom_site_label
_atom_site_type_symbol
_atom_site_fract_x
_atom_site_fract_y
_atom_site_fract_z
_atom_site_U_iso_or_equiv
_atom_site_adp_type
_atom_site_occupancy
_atom_site_site_symmetry_order
_atom_site_calc_flag
_atom_site_refinement_flags_posn
_atom_site_refinement_flags_adp
Si1 Si 0.36988(2) 0.21612(3) 0.40116(2) 0.01346(9) Uani 1 1 d . .
N1 N 0.38320(3) 0.46382(10) 0.33887(5) 0.0149(2) Uani 1 1 d . .
C3 C 0.44016(3) 0.40095(13) 0.41876(6) 0.0169(3) Uani 1 1 d . .
C2 C 0.39830(3) 0.36058(12) 0.38094(5) 0.0148(2) Uani 1 1 d . .
C4 C 0.44867(4) 0.52715(13) 0.38528(6) 0.0180(3) Uani 1 1 d . .
H4A H 0.464394 0.591860 0.415252 0.022 Uiso 1 1 calc R U
H4B H 0.463707 0.503464 0.355442 0.022 Uiso 1 1 calc R U
C5 C 0.40863(4) 0.58811(13) 0.35172(6) 0.0174(3) Uani 1 1 d . .
C8 C 0.41077(4) 0.66128(14) 0.29346(6) 0.0225(3) Uani 1 1 d . .
H8A H 0.429088 0.736790 0.304464 0.034 Uiso 1 1 calc R U
H8B H 0.384478 0.694432 0.271787 0.034 Uiso 1 1 calc R U
H8C H 0.420132 0.599703 0.266643 0.034 Uiso 1 1 calc R U
C7 C 0.44233(4) 0.42834(14) 0.48657(6) 0.0207(3) Uani 1 1 d . .
H7A H 0.469638 0.448901 0.509122 0.031 Uiso 1 1 calc R U
H7B H 0.433390 0.349100 0.504588 0.031 Uiso 1 1 calc R U
H7C H 0.425337 0.504500 0.489290 0.031 Uiso 1 1 calc R U
C6 C 0.47164(4) 0.29480(13) 0.41734(6) 0.0219(3) Uani 1 1 d . .
H6A H 0.466311 0.213279 0.437859 0.033 Uiso 1 1 calc R U
H6B H 0.497832 0.329209 0.438737 0.033 Uiso 1 1 calc R U
H6C H 0.470806 0.274361 0.374510 0.033 Uiso 1 1 calc R U
C9 C 0.39467(4) 0.68686(13) 0.39371(6) 0.0201(3) Uani 1 1 d . .
H9A H 0.416056 0.749420 0.412014 0.030 Uiso 1 1 calc R U
H9B H 0.387295 0.637402 0.426454 0.030 Uiso 1 1 calc R U
H9C H 0.371747 0.736711 0.369417 0.030 Uiso 1 1 calc R U
C10 C 0.35817(4) 0.43855(12) 0.27762(5) 0.0160(3) Uani 1 1 d . .
C11 C 0.32191(4) 0.50737(13) 0.25630(6) 0.0178(3) Uani 1 1 d . .
C12 C 0.29878(4) 0.48335(14) 0.19653(6) 0.0223(3) Uani 1 1 d . .
H12 H 0.274600 0.530364 0.181717 0.027 Uiso 1 1 calc R U
C13 C 0.31020(4) 0.39287(14) 0.15842(6) 0.0234(3) Uani 1 1 d . .
H13 H 0.293833 0.376974 0.118079 0.028 Uiso 1 1 calc R U
C14 C 0.34552(4) 0.32568(14) 0.17928(6) 0.0216(3) Uani 1 1 d . .
H14 H 0.353217 0.263520 0.152833 0.026 Uiso 1 1 calc R U
C15 C 0.37023(4) 0.34668(13) 0.23823(6) 0.0189(3) Uani 1 1 d . .
C16 C 0.30524(4) 0.60292(13) 0.29566(6) 0.0197(3) Uani 1 1 d . .
H16 H 0.324005 0.605137 0.337758 0.024 Uiso 1 1 calc R U
C17 C 0.26492(4) 0.55484(15) 0.30197(6) 0.0249(3) Uani 1 1 d . .
H17A H 0.256682 0.611324 0.331794 0.037 Uiso 1 1 calc R U
H17B H 0.267118 0.461854 0.316226 0.037 Uiso 1 1 calc R U
H17C H 0.245299 0.560733 0.261904 0.037 Uiso 1 1 calc R U
C19 C 0.40905(4) 0.27027(15) 0.25593(6) 0.0274(3) Uani 1 1 d . .
H19 H 0.419770 0.276280 0.301661 0.033 Uiso 1 1 calc R U
C20 C 0.40424(5) 0.12177(16) 0.23886(7) 0.0357(4) Uani 1 1 d . .
H20A H 0.382892 0.083637 0.253866 0.054 Uiso 1 1 calc R U
H20B H 0.428935 0.074467 0.257780 0.054 Uiso 1 1 calc R U
H20C H 0.397815 0.112190 0.194008 0.054 Uiso 1 1 calc R U
C1B C 0.32540(4) 0.18644(13) 0.33438(6) 0.0196(3) Uani 1 1 d . .
H1BA H 0.311542 0.271222 0.322074 0.029 Uiso 1 1 calc R U
H1BB H 0.307634 0.123002 0.346553 0.029 Uiso 1 1 calc R U
H1BC H 0.333839 0.149615 0.299701 0.029 Uiso 1 1 calc R U
N1A N 0.37229(3) 0.18780(10) 0.53254(5) 0.0147(2) Uani 1 1 d . .
C21 C 0.43966(4) 0.33184(18) 0.22698(8) 0.0388(4) Uani 1 1 d . .
H21A H 0.463826 0.277978 0.237921 0.058 Uiso 1 1 calc R U
H21B H 0.445670 0.423212 0.242366 0.058 Uiso 1 1 calc R U
H21C H 0.429072 0.333748 0.182103 0.058 Uiso 1 1 calc R U
C2B C 0.40126(4) 0.06197(13) 0.40867(6) 0.0188(3) Uani 1 1 d . .
H2BA H 0.384963 -0.017276 0.409212 0.028 Uiso 1 1 calc R U
H2BB H 0.422492 0.066258 0.447044 0.028 Uiso 1 1 calc R U
H2BC H 0.412727 0.056427 0.373657 0.028 Uiso 1 1 calc R U
C3A C 0.32069(4) 0.33411(13) 0.47848(6) 0.0173(3) Uani 1 1 d . .
C4A C 0.31994(4) 0.32041(13) 0.54609(6) 0.0204(3) Uani 1 1 d . .
H4AA H 0.315193 0.408613 0.562722 0.024 Uiso 1 1 calc R U
H4AB H 0.298577 0.258756 0.549390 0.024 Uiso 1 1 calc R U
C5A C 0.36016(4) 0.26510(13) 0.58220(6) 0.0184(3) Uani 1 1 d . .
C6A C 0.27949(4) 0.29897(14) 0.43630(6) 0.0214(3) Uani 1 1 d . .
H6AA H 0.259704 0.358636 0.445460 0.032 Uiso 1 1 calc R U
H6AB H 0.273069 0.206069 0.443522 0.032 Uiso 1 1 calc R U
H6AC H 0.279570 0.309918 0.393151 0.032 Uiso 1 1 calc R U
C7A C 0.32989(4) 0.47815(13) 0.46303(6) 0.0222(3) Uani 1 1 d . .
H7AA H 0.354854 0.506920 0.491403 0.033 Uiso 1 1 calc R U
H7AB H 0.308587 0.537541 0.467159 0.033 Uiso 1 1 calc R U
H7AC H 0.332106 0.481848 0.420662 0.033 Uiso 1 1 calc R U
C8A C 0.35574(4) 0.17602(14) 0.63494(6) 0.0236(3) Uani 1 1 d . .
H8AA H 0.345261 0.228942 0.663557 0.035 Uiso 1 1 calc R U
H8AB H 0.381570 0.139428 0.656735 0.035 Uiso 1 1 calc R U
H8AC H 0.337538 0.102533 0.618367 0.035 Uiso 1 1 calc R U
C9A C 0.38927(4) 0.37851(13) 0.60866(6) 0.0219(3) Uani 1 1 d . .
H9AA H 0.413958 0.340426 0.634161 0.033 Uiso 1 1 calc R U
H9AB H 0.377739 0.437554 0.633869 0.033 Uiso 1 1 calc R U
H9AC H 0.394692 0.429890 0.574842 0.033 Uiso 1 1 calc R U
C10A C 0.38632(4) 0.05161(12) 0.54389(5) 0.0147(2) Uani 1 1 d . .
C11A C 0.42632(4) 0.02506(13) 0.57431(5) 0.0164(3) Uani 1 1 d . .
C12A C 0.43902(4) -0.10737(13) 0.58326(6) 0.0198(3) Uani 1 1 d . .
H12A H 0.465883 -0.125188 0.603720 0.024 Uiso 1 1 calc R U
C13A C 0.41366(4) -0.21318(13) 0.56323(6) 0.0212(3) Uani 1 1 d . .
H13A H 0.423098 -0.302595 0.568499 0.025 Uiso 1 1 calc R U
C14A C 0.37429(4) -0.18715(13) 0.53538(6) 0.0194(3) Uani 1 1 d . .
H14A H 0.356633 -0.259886 0.522340 0.023 Uiso 1 1 calc R U
C15A C 0.35985(4) -0.05691(13) 0.52594(5) 0.0166(3) Uani 1 1 d . .
C16A C 0.45718(4) 0.13335(13) 0.59760(6) 0.0190(3) Uani 1 1 d . .
H16A H 0.445027 0.221743 0.582652 0.023 Uiso 1 1 calc R U
C17A C 0.49346(4) 0.11395(14) 0.57312(6) 0.0247(3) Uani 1 1 d . .
H17D H 0.508097 0.034631 0.592245 0.037 Uiso 1 1 calc R U
H17E H 0.510540 0.192818 0.583119 0.037 Uiso 1 1 calc R U
H17F H 0.484947 0.102014 0.528361 0.037 Uiso 1 1 calc R U
C18A C 0.47067(4) 0.13724(15) 0.66835(6) 0.0276(3) Uani 1 1 d . .
H18A H 0.483632 0.052631 0.683901 0.041 Uiso 1 1 calc R U
H18B H 0.447696 0.150374 0.684464 0.041 Uiso 1 1 calc R U
H18C H 0.489289 0.211203 0.681766 0.041 Uiso 1 1 calc R U
C19A C 0.31566(4) -0.04123(13) 0.49735(6) 0.0213(3) Uani 1 1 d . .
H19A H 0.309369 0.056486 0.494679 0.026 Uiso 1 1 calc R U
C20A C 0.30320(4) -0.09916(15) 0.43208(6) 0.0289(3) Uani 1 1 d . .
H20D H 0.306497 -0.196523 0.433999 0.043 Uiso 1 1 calc R U
H20E H 0.319694 -0.060752 0.407619 0.043 Uiso 1 1 calc R U
H20F H 0.275452 -0.077255 0.412869 0.043 Uiso 1 1 calc R U
C21A C 0.29139(4) -0.10787(14) 0.53658(7) 0.0275(3) Uani 1 1 d . .
H21D H 0.299568 -0.072002 0.578541 0.041 Uiso 1 1 calc R U
H21E H 0.295856 -0.204695 0.537703 0.041 Uiso 1 1 calc R U
H21F H 0.263283 -0.089419 0.518518 0.041 Uiso 1 1 calc R U
C2A C 0.35270(3) 0.23358(12) 0.47297(5) 0.0145(2) Uani 1 1 d . .
C18 C 0.30076(4) 0.74636(14) 0.27032(6) 0.0255(3) Uani 1 1 d . .
H18D H 0.326676 0.780762 0.269322 0.038 Uiso 1 1 calc R U
H18E H 0.289738 0.803390 0.296912 0.038 Uiso 1 1 calc R U
H18F H 0.283010 0.746438 0.228550 0.038 Uiso 1 1 calc R U

loop_
_atom_site_aniso_label
_atom_site_aniso_U_11
_atom_site_aniso_U_22
_atom_site_aniso_U_33
_atom_site_aniso_U_23
_atom_site_aniso_U_13
_atom_site_aniso_U_12
Si1 0.01316(16) 0.01181(17) 0.01438(16) -0.00068(13) 0.00196(12) -0.00039(12)
N1 0.0163(5) 0.0127(5) 0.0140(5) -0.0002(4) 0.0013(4) -0.0015(4)
C3 0.0140(6) 0.0162(6) 0.0190(6) 0.0003(5) 0.0021(5) -0.0016(5)
C2 0.0134(6) 0.0157(6) 0.0148(6) -0.0003(5) 0.0032(5) 0.0013(5)
C4 0.0151(6) 0.0178(6) 0.0201(6) 0.0001(5) 0.0031(5) -0.0028(5)
C5 0.0170(6) 0.0147(6) 0.0192(6) 0.0001(5) 0.0027(5) -0.0029(5)
C8 0.0238(7) 0.0201(7) 0.0225(7) 0.0036(5) 0.0043(5) -0.0027(5)
C7 0.0177(6) 0.0230(7) 0.0186(6) 0.0005(5) 0.0000(5) -0.0031(5)
C6 0.0147(6) 0.0213(7) 0.0273(7) 0.0012(6) 0.0013(5) 0.0012(5)
C9 0.0199(6) 0.0146(6) 0.0240(7) -0.0016(5) 0.0027(5) -0.0013(5)
C10 0.0170(6) 0.0157(6) 0.0142(6) 0.0009(5) 0.0027(5) -0.0032(5)
C11 0.0183(6) 0.0165(6) 0.0177(6) 0.0018(5) 0.0035(5) -0.0014(5)
C12 0.0194(6) 0.0243(7) 0.0202(7) 0.0015(5) 0.0001(5) 0.0014(5)
C13 0.0239(7) 0.0272(7) 0.0154(6) -0.0016(5) -0.0009(5) -0.0046(6)
C14 0.0263(7) 0.0212(7) 0.0174(6) -0.0036(5) 0.0059(5) -0.0024(5)
C15 0.0201(6) 0.0198(7) 0.0170(6) 0.0007(5) 0.0052(5) -0.0005(5)
C16 0.0198(6) 0.0204(7) 0.0165(6) 0.0005(5) 0.0008(5) 0.0034(5)
C17 0.0208(7) 0.0287(8) 0.0243(7) 0.0020(6) 0.0046(5) 0.0047(6)
C19 0.0269(7) 0.0358(8) 0.0178(7) -0.0056(6) 0.0031(5) 0.0109(6)
C20 0.0454(9) 0.0326(9) 0.0338(8) 0.0023(7) 0.0184(7) 0.0162(7)
C1B 0.0185(6) 0.0199(7) 0.0185(6) 0.0001(5) 0.0015(5) -0.0041(5)
N1A 0.0165(5) 0.0129(5) 0.0143(5) -0.0012(4) 0.0036(4) 0.0005(4)
C21 0.0234(7) 0.0440(10) 0.0497(10) -0.0184(8) 0.0110(7) 0.0000(7)
C2B 0.0208(6) 0.0156(6) 0.0207(6) -0.0007(5) 0.0070(5) 0.0014(5)
C3A 0.0152(6) 0.0150(6) 0.0223(6) 0.0003(5) 0.0059(5) 0.0006(5)
C4A 0.0189(6) 0.0197(7) 0.0246(7) -0.0032(5) 0.0092(5) 0.0005(5)
C5A 0.0212(6) 0.0168(6) 0.0188(6) -0.0035(5) 0.0081(5) 0.0001(5)
C6A 0.0152(6) 0.0210(7) 0.0276(7) 0.0030(6) 0.0050(5) 0.0029(5)
C7A 0.0203(6) 0.0153(7) 0.0316(7) 0.0015(5) 0.0084(6) 0.0029(5)
C8A 0.0287(7) 0.0247(7) 0.0193(6) -0.0021(5) 0.0097(5) -0.0003(6)
C9A 0.0238(7) 0.0193(7) 0.0223(7) -0.0065(5) 0.0056(5) 0.0001(5)
C10A 0.0184(6) 0.0139(6) 0.0124(6) 0.0001(5) 0.0053(5) 0.0010(5)
C11A 0.0192(6) 0.0175(6) 0.0127(6) 0.0003(5) 0.0045(5) 0.0001(5)
C12A 0.0186(6) 0.0209(7) 0.0192(6) 0.0020(5) 0.0039(5) 0.0040(5)
C13A 0.0264(7) 0.0149(6) 0.0227(7) 0.0011(5) 0.0072(5) 0.0045(5)
C14A 0.0237(7) 0.0153(6) 0.0192(6) -0.0020(5) 0.0056(5) -0.0032(5)
C15A 0.0191(6) 0.0171(6) 0.0139(6) 0.0004(5) 0.0047(5) -0.0009(5)
C16A 0.0175(6) 0.0177(6) 0.0192(6) 0.0011(5) 0.0006(5) -0.0003(5)
C17A 0.0179(6) 0.0248(7) 0.0296(7) 0.0031(6) 0.0032(5) -0.0013(5)
C18A 0.0268(7) 0.0295(8) 0.0216(7) -0.0020(6) -0.0020(6) -0.0037(6)
C19A 0.0177(6) 0.0151(6) 0.0286(7) 0.0022(5) 0.0018(5) -0.0022(5)
C20A 0.0246(7) 0.0292(8) 0.0270(7) 0.0051(6) -0.0031(6) -0.0094(6)
C21A 0.0213(7) 0.0245(7) 0.0376(8) -0.0003(6) 0.0095(6) -0.0038(6)
C2A 0.0122(5) 0.0129(6) 0.0177(6) 0.0008(5) 0.0030(5) -0.0015(5)
C18 0.0285(7) 0.0211(7) 0.0249(7) 0.0022(6) 0.0040(6) 0.0064(6)

loop_
_atom_type_symbol
_atom_type_description
_atom_type_scat_dispersion_real
_atom_type_scat_dispersion_imag
_atom_type_scat_source
C C 0.0033 0.0016 'International Tables Vol C Tables 4.2.6.8 and 6.1.1.4'
H H 0.0000 0.0000 'International Tables Vol C Tables 4.2.6.8 and 6.1.1.4'
N N 0.0061 0.0033 'International Tables Vol C Tables 4.2.6.8 and 6.1.1.4'
Si Si 0.0817 0.0704 'International Tables Vol C Tables 4.2.6.8 and 6.1.1.4'

loop_
_geom_angle_atom_site_label_1
_geom_angle_atom_site_label_2
_geom_angle_atom_site_label_3
_geom_angle
_geom_angle_publ_flag
C2B Si1 C1B 106.55(6) y
C2B Si1 C2 108.33(6) y
C1B Si1 C2 107.98(6) y
C2B Si1 C2A 108.40(6) y
C1B Si1 C2A 108.27(6) y
C2 Si1 C2A 116.86(5) y
C2 N1 C10 122.58(10) ?
C2 N1 C5 112.18(9) ?
C10 N1 C5 120.19(9) ?
C7 C3 C6 107.49(10) ?
C7 C3 C4 112.21(10) ?
C6 C3 C4 108.57(10) ?
C7 C3 C2 112.43(10) ?
C6 C3 C2 113.09(10) ?
C4 C3 C2 103.04(10) ?
N1 C2 C3 108.17(10) ?
N1 C2 Si1 126.77(8) ?
C3 C2 Si1 123.84(9) ?
C5 C4 C3 107.07(10) ?
N1 C5 C8 113.16(10) ?
N1 C5 C4 100.65(9) ?
C8 C5 C4 111.36(10) ?
N1 C5 C9 112.05(10) ?
C8 C5 C9 108.73(11) ?
C4 C5 C9 110.74(10) ?
C11 C10 C15 119.73(11) ?
C11 C10 N1 120.06(11) ?
C15 C10 N1 120.20(11) ?
C12 C11 C10 118.85(12) ?
C12 C11 C16 117.06(11) ?
C10 C11 C16 124.03(11) ?
C13 C12 C11 121.52(12) ?
C14 C13 C12 119.57(12) ?
C13 C14 C15 121.66(13) ?
C14 C15 C10 118.65(12) ?
C14 C15 C19 117.36(12) ?
C10 C15 C19 123.99(11) ?
C11 C16 C18 112.66(11) ?
C11 C16 C17 111.48(11) ?
C18 C16 C17 108.73(11) ?
C15 C19 C21 111.75(12) ?
C15 C19 C20 112.97(12) ?
C21 C19 C20 108.99(12) ?
C2A N1A C10A 121.97(10) ?
C2A N1A C5A 112.10(10) ?
C10A N1A C5A 120.00(10) ?
C7A C3A C4A 111.66(11) ?
C7A C3A C2A 113.00(10) ?
C4A C3A C2A 103.29(10) ?
C7A C3A C6A 107.07(10) ?
C4A C3A C6A 109.07(10) ?
C2A C3A C6A 112.77(10) ?
C5A C4A C3A 107.40(10) ?
N1A C5A C8A 112.75(10) ?
N1A C5A C4A 101.22(10) ?
C8A C5A C4A 110.56(11) ?
N1A C5A C9A 111.92(10) ?
C8A C5A C9A 108.96(11) ?
C4A C5A C9A 111.29(11) ?
C11A C10A C15A 119.10(11) ?
C11A C10A N1A 120.63(11) ?
C15A C10A N1A 120.25(10) ?
C12A C11A C10A 119.09(11) ?
C12A C11A C16A 117.04(11) ?
C10A C11A C16A 123.87(11) ?
C13A C12A C11A 121.83(12) ?
C12A C13A C14A 118.99(12) ?
C13A C14A C15A 121.64(12) ?
C14A C15A C10A 119.23(11) ?
C14A C15A C19A 116.71(11) ?
C10A C15A C19A 124.05(11) ?
C11A C16A C17A 111.76(11) ?
C11A C16A C18A 111.60(11) ?
C17A C16A C18A 108.83(11) ?
C15A C19A C20A 111.31(11) ?
C15A C19A C21A 111.92(11) ?
C20A C19A C21A 109.26(11) ?
N1A C2A C3A 108.39(10) ?
N1A C2A Si1 126.97(9) ?
C3A C2A Si1 122.75(9) ?

loop_
_geom_bond_atom_site_label_1
_geom_bond_atom_site_label_2
_geom_bond_distance
_geom_bond_publ_flag
Si1 C2B 1.8768(13) y
Si1 C1B 1.8800(13) y
Si1 C2 1.8814(13) y
Si1 C2A 1.8829(13) y
N1 C2 1.4059(16) ?
N1 C10 1.4464(15) ?
N1 C5 1.5126(15) ?
C3 C7 1.5352(17) ?
C3 C6 1.5403(17) ?
C3 C4 1.5409(17) ?
C3 C2 1.5430(16) ?
C4 C5 1.5341(17) ?
C5 C8 1.5235(18) ?
C5 C9 1.5373(18) ?
C10 C11 1.4144(17) ?
C10 C15 1.4199(18) ?
C11 C12 1.3951(18) ?
C11 C16 1.5247(18) ?
C12 C13 1.380(2) ?
C13 C14 1.3786(19) ?
C14 C15 1.3945(18) ?
C15 C19 1.5210(18) ?
C16 C18 1.5363(18) ?
C16 C17 1.5397(18) ?
C19 C21 1.530(2) ?
C19 C20 1.532(2) ?
N1A C2A 1.4109(15) ?
N1A C10A 1.4475(16) ?
N1A C5A 1.5137(15) ?
C3A C7A 1.5366(18) ?
C3A C4A 1.5385(18) ?
C3A C2A 1.5389(17) ?
C3A C6A 1.5444(17) ?
C4A C5A 1.5328(18) ?
C5A C8A 1.5271(18) ?
C5A C9A 1.5367(18) ?
C10A C11A 1.4143(17) ?
C10A C15A 1.4159(17) ?
C11A C12A 1.3947(18) ?
C11A C16A 1.5228(17) ?
C12A C13A 1.3791(19) ?
C13A C14A 1.3824(18) ?
C14A C15A 1.3931(18) ?
C15A C19A 1.5219(17) ?
C16A C17A 1.5329(18) ?
C16A C18A 1.5378(18) ?
C19A C20A 1.5320(19) ?
C19A C21A 1.5368(19) ?

loop_
_geom_torsion_atom_site_label_1
_geom_torsion_atom_site_label_2
_geom_torsion_atom_site_label_3
_geom_torsion_atom_site_label_4
_geom_torsion
C10 N1 C2 C3 144.34(11)
C5 N1 C2 C3 -10.48(13)
C10 N1 C2 Si1 -48.03(16)
C5 N1 C2 Si1 157.15(9)
C7 C3 C2 N1 112.13(11)
C6 C3 C2 N1 -125.90(11)
C4 C3 C2 N1 -8.89(12)
C7 C3 C2 Si1 -55.95(14)
C6 C3 C2 Si1 66.02(13)
C4 C3 C2 Si1 -176.98(9)
C2B Si1 C2 N1 139.91(10)
C1B Si1 C2 N1 24.89(12)
C2A Si1 C2 N1 -97.37(11)
C2B Si1 C2 C3 -54.27(11)
C1B Si1 C2 C3 -169.29(10)
C2A Si1 C2 C3 68.45(11)
C7 C3 C4 C5 -96.65(12)
C6 C3 C4 C5 144.69(10)
C2 C3 C4 C5 24.52(12)
C2 N1 C5 C8 144.01(11)
C10 N1 C5 C8 -11.49(15)
C2 N1 C5 C4 25.09(12)
C10 N1 C5 C4 -130.41(11)
C2 N1 C5 C9 -92.62(12)
C10 N1 C5 C9 111.88(12)
C3 C4 C5 N1 -29.71(12)
C3 C4 C5 C8 -149.93(11)
C3 C4 C5 C9 88.96(12)
C2 N1 C10 C11 129.01(12)
C5 N1 C10 C11 -78.10(15)
C2 N1 C10 C15 -52.27(16)
C5 N1 C10 C15 100.62(14)
C15 C10 C11 C12 -0.19(18)
N1 C10 C11 C12 178.53(11)
C15 C10 C11 C16 176.97(12)
N1 C10 C11 C16 -4.30(18)
C10 C11 C12 C13 1.0(2)
C16 C11 C12 C13 -176.34(12)
C11 C12 C13 C14 -0.9(2)
C12 C13 C14 C15 0.0(2)
C13 C14 C15 C10 0.8(2)
C13 C14 C15 C19 -178.31(13)
C11 C10 C15 C14 -0.69(18)
N1 C10 C15 C14 -179.42(11)
C11 C10 C15 C19 178.36(12)
N1 C10 C15 C19 -0.37(19)
C12 C11 C16 C18 -64.89(15)
C10 C11 C16 C18 117.90(13)
C12 C11 C16 C17 57.68(15)
C10 C11 C16 C17 -119.53(13)
C14 C15 C19 C21 76.88(16)
C10 C15 C19 C21 -102.18(15)
C14 C15 C19 C20 -46.47(17)
C10 C15 C19 C20 134.47(13)
C7A C3A C4A C5A -98.28(12)
C2A C3A C4A C5A 23.44(13)
C6A C3A C4A C5A 143.60(11)
C2A N1A C5A C8A 140.51(11)
C10A N1A C5A C8A -12.93(15)
C2A N1A C5A C4A 22.37(12)
C10A N1A C5A C4A -131.06(11)
C2A N1A C5A C9A -96.23(12)
C10A N1A C5A C9A 110.33(12)
C3A C4A C5A N1A -27.56(12)
C3A C4A C5A C8A -147.27(11)
C3A C4A C5A C9A 91.50(12)
C2A N1A C10A C11A 125.12(12)
C5A N1A C10A C11A -84.12(14)
C2A N1A C10A C15A -56.44(16)
C5A N1A C10A C15A 94.32(13)
C15A C10A C11A C12A 2.96(17)
N1A C10A C11A C12A -178.58(11)
C15A C10A C11A C16A -177.94(11)
N1A C10A C11A C16A 0.51(18)
C10A C11A C12A C13A 0.04(19)
C16A C11A C12A C13A -179.11(12)
C11A C12A C13A C14A -2.2(2)
C12A C13A C14A C15A 1.4(2)
C13A C14A C15A C10A 1.64(19)
C13A C14A C15A C19A -177.42(12)
C11A C10A C15A C14A -3.78(17)
N1A C10A C15A C14A 177.76(11)
C11A C10A C15A C19A 175.21(11)
N1A C10A C15A C19A -3.25(18)
C12A C11A C16A C17A 52.68(15)
C10A C11A C16A C17A -126.44(13)
C12A C11A C16A C18A -69.45(15)
C10A C11A C16A C18A 111.44(14)
C14A C15A C19A C20A -63.46(15)
C10A C15A C19A C20A 117.53(13)
C14A C15A C19A C21A 59.14(15)
C10A C15A C19A C21A -119.88(13)
C10A N1A C2A C3A 144.47(10)
C5A N1A C2A C3A -8.36(13)
C10A N1A C2A Si1 -50.99(15)
C5A N1A C2A Si1 156.18(9)
C7A C3A C2A N1A 111.36(12)
C4A C3A C2A N1A -9.46(12)
C6A C3A C2A N1A -127.05(11)
C7A C3A C2A Si1 -53.97(14)
C4A C3A C2A Si1 -174.79(8)
C6A C3A C2A Si1 67.62(13)
C2B Si1 C2A N1A 28.40(12)
C1B Si1 C2A N1A 143.61(10)
C2 Si1 C2A N1A -94.28(11)
C2B Si1 C2A C3A -169.10(9)
C1B Si1 C2A C3A -53.90(11)
C2 Si1 C2A C3A 68.22(11)
